data_2108424
loop_
_publ_author_name
'Duros, Vasilios'
'Papatriantafyllopoulou, Constantina'
'Kitos, Alexandros A.'
'Tasiopoulos, Anastasios J.'
'Nastopoulos, Vassilios'

_publ_section_title
;
 Influence of ligand positional isomerism on the molecular and
 supramolecular structures of cobalt(II)-phenylimidazole complexes
;
_journal_coeditor_code AW5026SUP1
_journal_issue 4
_journal_name_full 'Acta Crystallographica Section B'
_journal_page_first
;
;
_journal_paper_doi 10.1107/S205252061900636X
_journal_volume 75
_journal_year 2019
_chemical_formula_moiety 'C38 H37 Co N9 O, 2 (I)'
_chemical_formula_sum 'C38 H37 Co I2 N9 O'
_chemical_formula_weight 948.49
_space_group_crystal_system orthorhombic
_space_group_IT_number 34
_space_group_name_Hall 'P 2 -2n'
_space_group_name_H-M_alt 'P n n 2'
_symmetry_space_group_name_Hall 'P 2 -2n'
_symmetry_space_group_name_H-M 'P n n 2'
_atom_sites_solution_hydrogens mixed
_atom_sites_solution_primary direct
_atom_sites_solution_secondary difmap
_audit_creation_method SHELXL-2014/7
_cell_angle_alpha 90
_cell_angle_beta 90
_cell_angle_gamma 90
_cell_formula_units_Z 2
_cell_length_a 11.3550(12)
_cell_length_b 12.680(3)
_cell_length_c 13.4516(14)
_cell_measurement_reflns_used 3415
_cell_measurement_temperature 100(2)
_cell_measurement_theta_max 28.6919
_cell_measurement_theta_min 3.2067
_cell_volume 1936.8(5)
_computing_cell_refinement 'CrysAlisPro 1.171.38.43 (Rigaku OD, 2015)'
_computing_data_collection 'CrysAlisPro 1.171.38.43 (Rigaku OD, 2015)'
_computing_data_reduction 'CrysAlisPro 1.171.38.43 (Rigaku OD, 2015)'
_computing_molecular_graphics
;
PLATON (Spek, 2011); MERCURY (Bruno et al. 2002);
DIAMOND (Brandenburg, 2014); X-SEED (Barbour, 2001)
;
_computing_publication_material 'WINGX (Farrugia, 2012)'
_computing_structure_refinement 'SHELXL-2014/7 (Sheldrick, 2014)'
_computing_structure_solution 'SIR92 (Altomare et al., 1994)'
_diffrn_ambient_temperature 100(2)
_diffrn_detector_area_resol_mean 10.4223
_diffrn_measured_fraction_theta_full 0.997
_diffrn_measured_fraction_theta_max 0.984
_diffrn_measurement_device_type 'Oxford Diffraction SuperNova with Atlas CCD detector'
_diffrn_measurement_method '\w scans'
_diffrn_radiation_type MoK\a
_diffrn_radiation_wavelength 0.71073
_diffrn_reflns_av_R_equivalents 0.0330
_diffrn_reflns_av_unetI/netI 0.0374
_diffrn_reflns_Laue_measured_fraction_full 0.997
_diffrn_reflns_Laue_measured_fraction_max 0.984
_diffrn_reflns_limit_h_max 14
_diffrn_reflns_limit_h_min -10
_diffrn_reflns_limit_k_max 16
_diffrn_reflns_limit_k_min -9
_diffrn_reflns_limit_l_max 15
_diffrn_reflns_limit_l_min -16
_diffrn_reflns_number 6159
_diffrn_reflns_point_group_measured_fraction_full 0.772
_diffrn_reflns_point_group_measured_fraction_max 0.753
_diffrn_reflns_theta_full 25.242
_diffrn_reflns_theta_max 26.996
_diffrn_reflns_theta_min 3.213
_diffrn_source 'SuperNova (Mo) X-ray Source'
_exptl_absorpt_coefficient_mu 2.080
_exptl_absorpt_correction_T_max 1.0000
_exptl_absorpt_correction_T_min 0.8586
_exptl_absorpt_correction_type multi-scan
_exptl_absorpt_process_details
;
CrysAlisPro 1.171.38.43 (Rigaku Oxford Diffraction, 2015)
Empirical absorption correction using spherical harmonics,
 implemented in SCALE3 ABSPACK scaling algorithm.
;
_exptl_crystal_colour red
_exptl_crystal_density_diffrn 1.626
_exptl_crystal_density_method 'not measured'
_exptl_crystal_description prism
_exptl_crystal_F_000 938
_exptl_crystal_size_max 0.20
_exptl_crystal_size_mid 0.11
_exptl_crystal_size_min 0.10
_refine_diff_density_max 0.724
_refine_diff_density_min -0.678
_refine_diff_density_rms 0.083
_refine_ls_abs_structure_details
;
 Flack x determined using 964 quotients [(I+)-(I-)]/[(I+)+(I-)]
 (Parsons, Flack and Wagner, Acta Cryst. B69 (2013) 249-259).
;
_refine_ls_abs_structure_Flack -0.01(2)
_refine_ls_extinction_method none
_refine_ls_goodness_of_fit_ref 1.041
_refine_ls_hydrogen_treatment mixed
_refine_ls_matrix_type full
_refine_ls_number_parameters 251
_refine_ls_number_reflns 3201
_refine_ls_number_restraints 16
_refine_ls_restrained_S_all 1.039
_refine_ls_R_factor_all 0.0278
_refine_ls_R_factor_gt 0.0267
_refine_ls_shift/su_max 0.001
_refine_ls_shift/su_mean 0.000
_refine_ls_structure_factor_coef Fsqd
_refine_ls_weighting_details 'w=1/[\s^2^(Fo^2^)+(0.0352P)^2^] where P=(Fo^2^+2Fc^2^)/3'
_refine_ls_weighting_scheme calc
_refine_ls_wR_factor_gt 0.0643
_refine_ls_wR_factor_ref 0.0654
_reflns_Friedel_coverage 0.467
_reflns_Friedel_fraction_full 0.525
_reflns_Friedel_fraction_max 0.501
_reflns_number_gt 3101
_reflns_number_total 3201
_reflns_threshold_expression 'I > 2\s(I)'
_cod_data_source_file aw5026sup1.cif
_cod_data_source_block 5
_cod_database_code 2108424
_shelx_shelxl_version_number 2014/7
_shelx_space_group_comment
;
The symmetry employed for this shelxl refinement is uniquely defined
by the following loop, which should always be used as a source of
symmetry information in preference to the above space-group names.
They are only intended as comments.
;
_shelx_estimated_absorpt_t_min 0.681
_shelx_estimated_absorpt_t_max 0.819

loop_
_space_group_symop_operation_xyz
'x, y, z'
'-x, -y, z'
'-x+1/2, y+1/2, z+1/2'
'x+1/2, -y+1/2, z+1/2'

loop_
_atom_site_label
_atom_site_type_symbol
_atom_site_fract_x
_atom_site_fract_y
_atom_site_fract_z
_atom_site_U_iso_or_equiv
_atom_site_adp_type
_atom_site_occupancy
_atom_site_site_symmetry_order
_atom_site_calc_flag
_atom_site_refinement_flags_posn
_atom_site_refinement_flags_adp
_atom_site_refinement_flags_occupancy
Co Co 0.5000 0.5000 0.54738(7) 0.0145(2) Uani 1 2 d S T P
I I 0.52089(2) 0.68918(2) 0.88794(3) 0.02375(10) Uani 1 1 d . . .
C2A C 0.3291(4) 0.6733(4) 0.4875(4) 0.0194(10) Uani 1 1 d . . .
H2A H 0.2967 0.6276 0.4409 0.023 Uiso 1 1 calc R U .
C2B C 0.7337(4) 0.6137(4) 0.4862(4) 0.0198(10) Uani 1 1 d . . .
H2B H 0.7100 0.6226 0.4206 0.024 Uiso 1 1 calc R U .
C4A C 0.4361(4) 0.7380(4) 0.6031(3) 0.0180(9) Uani 1 1 d . . .
H4A H 0.4942 0.7443 0.6515 0.022 Uiso 1 1 calc R U .
C4B C 0.7356(4) 0.5735(4) 0.6418(3) 0.0188(9) Uani 1 1 d . . .
H4B H 0.7118 0.5480 0.7034 0.023 Uiso 1 1 calc R U .
C5A C 0.3564(4) 0.8138(4) 0.5806(4) 0.0186(10) Uani 1 1 d . . .
C5B C 0.8416(4) 0.6185(4) 0.6228(3) 0.0180(10) Uani 1 1 d . . .
C6A C 0.3348(4) 0.9197(4) 0.6201(4) 0.0203(10) Uani 1 1 d . . .
C6B C 0.9423(4) 0.6363(4) 0.6870(3) 0.0193(10) Uani 1 1 d . . .
C7A C 0.2883(4) 0.9995(4) 0.5620(4) 0.0280(12) Uani 1 1 d . . .
H7A H 0.2696 0.9858 0.4959 0.034 Uiso 1 1 calc R U .
C7B C 1.0549(4) 0.6521(5) 0.6494(4) 0.0268(11) Uani 1 1 d . . .
H7B H 1.0666 0.6546 0.5811 0.032 Uiso 1 1 calc R U .
C8A C 0.2689(5) 1.0991(4) 0.6000(4) 0.0334(13) Uani 1 1 d . . .
H8A H 0.2373 1.1518 0.5600 0.040 Uiso 1 1 calc R U .
C8B C 1.1496(4) 0.6640(5) 0.7132(4) 0.0291(12) Uani 1 1 d . . .
H8B H 1.2250 0.6726 0.6873 0.035 Uiso 1 1 calc R U .
C9A C 0.2971(4) 1.1200(4) 0.6990(4) 0.0298(12) Uani 1 1 d . . .
H9A H 0.2849 1.1869 0.7254 0.036 Uiso 1 1 calc R U .
C9B C 1.1331(4) 0.6633(5) 0.8147(4) 0.0298(12) Uani 1 1 d . . .
H9B H 1.1967 0.6733 0.8573 0.036 Uiso 1 1 calc R U .
C10A C 0.3432(4) 1.0411(5) 0.7571(4) 0.0296(12) Uani 1 1 d . . .
H10A H 0.3622 1.0552 0.8230 0.035 Uiso 1 1 calc R U .
C10B C 1.0223(4) 0.6479(6) 0.8525(5) 0.0403(17) Uani 1 1 d . . .
H10B H 1.0112 0.6455 0.9209 0.048 Uiso 1 1 calc R U .
C11A C 0.3616(4) 0.9410(4) 0.7195(4) 0.0255(11) Uani 1 1 d . . .
H11A H 0.3918 0.8881 0.7601 0.031 Uiso 1 1 calc R U .
C11B C 0.9274(4) 0.6357(5) 0.7897(4) 0.0343(14) Uani 1 1 d . . .
H11B H 0.8524 0.6270 0.8162 0.041 Uiso 1 1 calc R U .
N1A N 0.2893(3) 0.7714(3) 0.5050(3) 0.0208(8) Uani 1 1 d D . .
H1A H 0.229(4) 0.798(4) 0.476(4) 0.031 Uiso 1 1 d D U .
N1B N 0.8393(3) 0.6425(3) 0.5223(3) 0.0196(8) Uani 1 1 d D . .
H1B H 0.896(3) 0.674(4) 0.493(4) 0.029 Uiso 1 1 d D U .
N3A N 0.4192(3) 0.6500(3) 0.5445(3) 0.0174(8) Uani 1 1 d . . .
N3B N 0.6680(3) 0.5710(3) 0.5566(3) 0.0175(8) Uani 1 1 d . . .
O1 O 0.5000 0.5000 0.7070(4) 0.0183(10) Uani 1 2 d DS T P
H1 H 0.498(5) 0.552(3) 0.744(4) 0.027 Uiso 1 1 d D U .
N1 N 0.5000 0.5000 0.3865(6) 0.0240(12) Uani 1 2 d S T P
C12 C 0.506(2) 0.5201(10) 0.3025(7) 0.020(4) Uani 0.5 1 d . U P
C13 C 0.5101(13) 0.5390(14) 0.1980(10) 0.046(4) Uani 0.5 1 d . U P
H13A H 0.5907 0.5405 0.1764 0.069 Uiso 0.5 1 calc R U P
H13B H 0.4736 0.6055 0.1835 0.069 Uiso 0.5 1 calc R U P
H13C H 0.4690 0.4837 0.1637 0.069 Uiso 0.5 1 calc R U P

loop_
_atom_site_aniso_label
_atom_site_aniso_U_11
_atom_site_aniso_U_22
_atom_site_aniso_U_33
_atom_site_aniso_U_23
_atom_site_aniso_U_13
_atom_site_aniso_U_12
Co 0.0139(3) 0.0158(5) 0.0137(4) 0.000 0.000 -0.0006(4)
I 0.02090(14) 0.03002(19) 0.02032(16) -0.00928(17) -0.00410(17) 0.00471(11)
C2A 0.019(2) 0.020(2) 0.020(2) -0.001(2) -0.0031(18) 0.001(2)
C2B 0.018(2) 0.020(2) 0.021(2) -0.001(2) 0.0017(17) -0.001(2)
C4A 0.0156(18) 0.022(2) 0.017(2) 0.001(2) -0.0007(17) -0.002(2)
C4B 0.0167(19) 0.023(2) 0.016(2) 0.001(2) -0.0013(16) -0.002(2)
C5A 0.0149(19) 0.022(2) 0.019(2) 0.0035(19) 0.0020(17) -0.0009(19)
C5B 0.0141(19) 0.018(2) 0.022(2) -0.001(2) 0.0014(18) 0.000(2)
C6A 0.0147(19) 0.020(2) 0.026(3) 0.000(2) 0.0022(18) 0.003(2)
C6B 0.0138(18) 0.022(2) 0.022(2) -0.002(2) 0.0004(18) -0.003(2)
C7A 0.034(2) 0.023(3) 0.026(3) 0.003(2) 0.003(2) 0.005(2)
C7B 0.020(2) 0.034(3) 0.026(3) 0.006(2) 0.003(2) -0.004(2)
C8A 0.038(3) 0.023(3) 0.039(3) 0.007(3) 0.008(3) 0.007(3)
C8B 0.016(2) 0.039(3) 0.032(3) 0.010(3) -0.001(2) -0.006(2)
C9A 0.026(2) 0.021(3) 0.042(3) -0.007(3) 0.010(2) 0.001(2)
C9B 0.020(2) 0.038(3) 0.031(3) -0.005(3) -0.006(2) -0.001(2)
C10A 0.020(2) 0.034(3) 0.035(3) -0.007(3) 0.002(2) -0.001(2)
C10B 0.023(3) 0.078(5) 0.021(3) -0.014(3) 0.0000(19) -0.003(3)
C11A 0.019(2) 0.028(3) 0.030(3) -0.001(2) -0.001(2) 0.001(2)
C11B 0.017(2) 0.062(4) 0.025(3) -0.008(3) 0.005(2) -0.003(3)
N1A 0.0156(17) 0.025(2) 0.021(2) 0.0039(19) -0.0049(15) 0.0019(18)
N1B 0.0159(16) 0.024(2) 0.0185(19) 0.0021(18) 0.0018(14) -0.0032(17)
N3A 0.0147(14) 0.0175(19) 0.0200(19) 0.0026(17) 0.0002(15) -0.0017(16)
N3B 0.0139(14) 0.021(2) 0.0178(18) 0.0009(18) -0.0013(14) 0.0008(16)
O1 0.025(2) 0.015(3) 0.015(3) 0.000 0.000 -0.004(2)
N1 0.023(2) 0.028(3) 0.021(3) 0.000 0.000 0.001(2)
C12 0.014(5) 0.020(11) 0.024(5) -0.002(4) 0.003(5) -0.001(9)
C13 0.030(5) 0.068(10) 0.039(7) -0.004(7) 0.001(5) 0.015(7)

loop_
_atom_type_symbol
_atom_type_description
_atom_type_scat_dispersion_real
_atom_type_scat_dispersion_imag
_atom_type_scat_source
C C 0.0033 0.0016 'International Tables Vol C Tables 4.2.6.8 and 6.1.1.4'
H H 0.0000 0.0000 'International Tables Vol C Tables 4.2.6.8 and 6.1.1.4'
Co Co 0.3494 0.9721 'International Tables Vol C Tables 4.2.6.8 and 6.1.1.4'
I I -0.4742 1.8119 'International Tables Vol C Tables 4.2.6.8 and 6.1.1.4'
N N 0.0061 0.0033 'International Tables Vol C Tables 4.2.6.8 and 6.1.1.4'
O O 0.0106 0.0060 'International Tables Vol C Tables 4.2.6.8 and 6.1.1.4'

loop_
_geom_angle_atom_site_label_1
_geom_angle_atom_site_label_2
_geom_angle_atom_site_label_3
_geom_angle
_geom_angle_site_symmetry_1
_geom_angle_site_symmetry_3
N3A Co N3A 177.9(2) 2_665 .
N3A Co N3B 89.57(13) 2_665 .
N3A Co N3B 90.55(13) . .
N3A Co N3B 90.55(13) 2_665 2_665
N3A Co N3B 89.57(13) . 2_665
N3B Co N3B 173.2(2) . 2_665
N3A Co O1 91.03(11) 2_665 .
N3A Co O1 91.03(11) . .
N3B Co O1 86.62(11) . .
N3B Co O1 86.62(11) 2_665 .
N3A Co N1 88.97(11) 2_665 .
N3A Co N1 88.97(11) . .
N3B Co N1 93.38(11) . .
N3B Co N1 93.38(11) 2_665 .
O1 Co N1 180.0 . .
N3A C2A N1A 111.6(4) . .
N3A C2A H2A 124.2 . .
N1A C2A H2A 124.2 . .
N3B C2B N1B 110.9(4) . .
N3B C2B H2B 124.6 . .
N1B C2B H2B 124.6 . .
C5A C4A N3A 110.7(4) . .
C5A C4A H4A 124.6 . .
N3A C4A H4A 124.6 . .
C5B C4B N3B 110.3(4) . .
C5B C4B H4B 124.8 . .
N3B C4B H4B 124.8 . .
C4A C5A N1A 104.9(4) . .
C4A C5A C6A 133.0(5) . .
N1A C5A C6A 122.1(4) . .
C4B C5B N1B 105.0(4) . .
C4B C5B C6B 130.8(4) . .
N1B C5B C6B 124.1(4) . .
C7A C6A C11A 118.8(5) . .
C7A C6A C5A 122.0(5) . .
C11A C6A C5A 119.2(5) . .
C7B C6B C11B 118.3(4) . .
C7B C6B C5B 122.1(4) . .
C11B C6B C5B 119.6(4) . .
C8A C7A C6A 121.4(6) . .
C8A C7A H7A 119.3 . .
C6A C7A H7A 119.3 . .
C8B C7B C6B 120.4(5) . .
C8B C7B H7B 119.8 . .
C6B C7B H7B 119.8 . .
C7A C8A C9A 119.4(5) . .
C7A C8A H8A 120.3 . .
C9A C8A H8A 120.3 . .
C9B C8B C7B 120.5(5) . .
C9B C8B H8B 119.8 . .
C7B C8B H8B 119.8 . .
C10A C9A C8A 119.5(5) . .
C10A C9A H9A 120.3 . .
C8A C9A H9A 120.3 . .
C10B C9B C8B 119.5(5) . .
C10B C9B H9B 120.2 . .
C8B C9B H9B 120.2 . .
C9A C10A C11A 121.2(5) . .
C9A C10A H10A 119.4 . .
C11A C10A H10A 119.4 . .
C9B C10B C11B 120.4(6) . .
C9B C10B H10B 119.8 . .
C11B C10B H10B 119.8 . .
C10A C11A C6A 119.7(5) . .
C10A C11A H11A 120.2 . .
C6A C11A H11A 120.2 . .
C10B C11B C6B 120.8(5) . .
C10B C11B H11B 119.6 . .
C6B C11B H11B 119.6 . .
C2A N1A C5A 107.7(4) . .
C2A N1A H1A 123(4) . .
C5A N1A H1A 129(4) . .
C2B N1B C5B 108.0(4) . .
C2B N1B H1B 130(4) . .
C5B N1B H1B 122(4) . .
C2A N3A C4A 105.1(4) . .
C2A N3A Co 123.5(3) . .
C4A N3A Co 131.1(3) . .
C2B N3B C4B 105.8(4) . .
C2B N3B Co 129.9(3) . .
C4B N3B Co 124.1(3) . .
Co O1 H1 127(5) . .
C12 N1 Co 166.9(6) 2_665 .
C12 N1 Co 166.9(6) . .
C12 C12 N1 76.9(6) 2_665 .
C12 C12 C13 99.9(8) 2_665 .
N1 C12 C13 176.7(13) . .
C12 C12 C13 61.3(7) 2_665 2_665
N1 C12 C13 138.2(11) . 2_665
C12 C13 H13A 109.5 . .
C12 C13 H13B 109.5 . .
H13A C13 H13B 109.5 . .
C12 C13 H13C 109.5 . .
H13A C13 H13C 109.5 . .
H13B C13 H13C 109.5 . .

loop_
_geom_bond_atom_site_label_1
_geom_bond_atom_site_label_2
_geom_bond_distance
_geom_bond_site_symmetry_2
Co N3A 2.112(4) 2_665
Co N3A 2.113(4) .
Co N3B 2.113(3) .
Co N3B 2.113(3) 2_665
Co O1 2.148(5) .
Co N1 2.163(9) .
C2A N3A 1.312(6) .
C2A N1A 1.344(6) .
C2A H2A 0.9300 .
C2B N3B 1.322(6) .
C2B N1B 1.344(6) .
C2B H2B 0.9300 .
C4A C5A 1.355(6) .
C4A N3A 1.378(6) .
C4A H4A 0.9300 .
C4B C5B 1.356(6) .
C4B N3B 1.379(5) .
C4B H4B 0.9300 .
C5A N1A 1.379(6) .
C5A C6A 1.465(6) .
C5B N1B 1.386(6) .
C5B C6B 1.451(6) .
C6A C7A 1.383(7) .
C6A C11A 1.397(7) .
C6B C7B 1.389(6) .
C6B C11B 1.391(7) .
C7A C8A 1.380(7) .
C7A H7A 0.9300 .
C7B C8B 1.384(7) .
C7B H7B 0.9300 .
C8A C9A 1.395(8) .
C8A H8A 0.9300 .
C8B C9B 1.379(7) .
C8B H8B 0.9300 .
C9A C10A 1.373(8) .
C9A H9A 0.9300 .
C9B C10B 1.371(7) .
C9B H9B 0.9300 .
C10A C11A 1.383(8) .
C10A H10A 0.9300 .
C10B C11B 1.379(7) .
C10B H10B 0.9300 .
C11A H11A 0.9300 .
C11B H11B 0.9300 .
N1A H1A 0.85(2) .
N1B H1B 0.853(13) .
O1 H1 0.829(13) .
N1 C12 1.161(12) 2_665
N1 C12 1.161(12) .
C12 C12 0.53(2) 2_665
C12 C13 1.427(16) .
C12 C13 1.603(17) 2_665
C13 H13A 0.9600 .
C13 H13B 0.9600 .
C13 H13C 0.9600 .

loop_
_geom_hbond_atom_site_label_D
_geom_hbond_atom_site_label_H
_geom_hbond_atom_site_label_A
_geom_hbond_distance_DH
_geom_hbond_distance_HA
_geom_hbond_distance_DA
_geom_hbond_angle_DHA
_geom_hbond_site_symmetry_A
N1A H1A I 0.86(5) 2.65(5) 3.467(4) 160(4) 4_464
N1B H1B I 0.85(4) 2.65(5) 3.475(4) 163(4) 4_464
O1 H1 I 0.83(5) 2.62(5) 3.426(4) 167(4) .

_cod_database_fobs_code 2108424
